data_4119208
loop_
_publ_author_name
'Boris Neuwald'
'Lucia Caporaso'
'Luigi Cavallo'
'Stefan Mecking'

_publ_contact_author_address
;Chair of Chemical Materials Science; 
Department of Chemistry 
University of Konstanz; 
78464 Konstanz 
Germany
;
_publ_contact_author_email Stefan.Mecking@uni-konstanz.de
_publ_contact_author_fax '+49 7531 88-5152'
_publ_contact_author_name 'Prof. Dr. Stefan Mecking'
_publ_contact_author_phone '+49 7531 88-5151'
_publ_section_title
;
 Concepts for Stereoselective Acrylate Insertion
;
_journal_name_full 'Journal of the American Chemical Society'
_journal_page_first 1026
_journal_page_last 1036
_journal_paper_doi 10.1021/ja3101787
_journal_volume 135
_journal_year 2013
_chemical_formula_sum 'C34 H40 N O6 P Pd S'
_chemical_formula_weight 728.10
_chemical_name_systematic
; 
 ? 
;
_space_group_IT_number 2
_symmetry_cell_setting triclinic
_symmetry_space_group_name_Hall '-P 1'
_symmetry_space_group_name_H-M 'P -1'
_atom_sites_solution_hydrogens geom
_atom_sites_solution_primary direct
_atom_sites_solution_secondary difmap
_audit_creation_method SHELXL-97
_cell_angle_alpha 83.646(3)
_cell_angle_beta 72.284(3)
_cell_angle_gamma 80.759(3)
_cell_formula_units_Z 4
_cell_length_a 14.9093(6)
_cell_length_b 15.1538(7)
_cell_length_c 18.8836(8)
_cell_measurement_reflns_used 47384
_cell_measurement_temperature 100(2)
_cell_measurement_theta_max 27.14
_cell_measurement_theta_min 1.88
_cell_volume 4002.7(3)
_computing_cell_refinement 'STOE X-AREA'
_computing_data_collection 'STOE X-AREA'
_computing_data_reduction 'STOE X-RED32'
_computing_structure_refinement 'SHELXL-97 (Sheldrick, 1997)'
_computing_structure_solution 'SHELXS-97 (Sheldrick, 1990)'
_diffrn_ambient_temperature 100(2)
_diffrn_detector_area_resol_mean 6.67
_diffrn_measured_fraction_theta_full 0.987
_diffrn_measured_fraction_theta_max 0.987
_diffrn_measurement_device_type 'STOE IPDS 2T'
_diffrn_measurement_method 'rotation method'
_diffrn_radiation_monochromator graphite
_diffrn_radiation_source 'fine-focus sealed tube'
_diffrn_radiation_type MoK\a
_diffrn_radiation_wavelength 0.71073
_diffrn_reflns_av_R_equivalents 0.0752
_diffrn_reflns_av_sigmaI/netI 0.0722
_diffrn_reflns_limit_h_max 18
_diffrn_reflns_limit_h_min -18
_diffrn_reflns_limit_k_max 19
_diffrn_reflns_limit_k_min -19
_diffrn_reflns_limit_l_max 23
_diffrn_reflns_limit_l_min -23
_diffrn_reflns_number 58103
_diffrn_reflns_theta_full 26.84
_diffrn_reflns_theta_max 26.84
_diffrn_reflns_theta_min 2.08
_exptl_absorpt_coefficient_mu 0.593
_exptl_absorpt_correction_T_max 0.9201
_exptl_absorpt_correction_T_min 0.8481
_exptl_absorpt_correction_type integration
_exptl_absorpt_process_details 'STOE X-RED32'
_exptl_crystal_colour colorless
_exptl_crystal_density_diffrn 1.208
_exptl_crystal_description plate
_exptl_crystal_F_000 1504
_exptl_crystal_size_max 0.300
_exptl_crystal_size_mid 0.177
_exptl_crystal_size_min 0.050
_platon_squeeze_details
;
 
 Toluene was detected in at least three independent positions in the asymmetric 
 unit close to the centre of symmetry and could not be satisfactorily modeled 
 due to disorder.
 Further improvement was achieved using the SQUEEZE routine implemented
 in PLATON (Spek, A.L. (2003), J.Appl.Cryst. 36, 7-13) by which
 323 e- (four molecules toluene) were removed in a 998 cubic Ang solvent 
 accessible void from the reflection data.
 Results of the SQUEEZE routine are preceding.
 The calculated density and F000 are based on the toluene free structure.
 However, absorption correction was applied assuming four molecules
 of toluene in the unit cell.
;
_refine_diff_density_max 0.447
_refine_diff_density_min -0.477
_refine_diff_density_rms 0.078
_refine_ls_extinction_method none
_refine_ls_goodness_of_fit_ref 0.927
_refine_ls_hydrogen_treatment constr
_refine_ls_matrix_type full
_refine_ls_number_parameters 803
_refine_ls_number_reflns 16949
_refine_ls_number_restraints 0
_refine_ls_restrained_S_all 0.927
_refine_ls_R_factor_all 0.0653
_refine_ls_R_factor_gt 0.0389
_refine_ls_shift/su_max 0.002
_refine_ls_shift/su_mean 0.000
_refine_ls_structure_factor_coef Fsqd
_refine_ls_weighting_details 'calc w=1/[\s^2^(Fo^2^)+(0.0421P)^2^+0.0000P] where P=(Fo^2^+2Fc^2^)/3'
_refine_ls_weighting_scheme calc
_refine_ls_wR_factor_gt 0.0770
_refine_ls_wR_factor_ref 0.0823
_reflns_number_gt 12227
_reflns_number_total 16949
_reflns_threshold_expression >2sigma(I)
_cod_data_source_file ja3101787_si_003.cif
_cod_data_source_block d:\chex_meo2-lut
_cod_database_code 4119208

loop_
_symmetry_equiv_pos_as_xyz
'x, y, z'
'-x, -y, -z'

loop_
_atom_site_label
_atom_site_type_symbol
_atom_site_fract_x
_atom_site_fract_y
_atom_site_fract_z
_atom_site_U_iso_or_equiv
_atom_site_adp_type
_atom_site_occupancy
_atom_site_symmetry_multiplicity
_atom_site_calc_flag
_atom_site_refinement_flags
C1 C 0.1983(2) 0.2840(2) 0.61718(18) 0.0226(6) Uani 1 1 d .
H1A H 0.1574 0.3177 0.6593 0.027 Uiso 1 1 calc R
H1B H 0.1880 0.2210 0.6263 0.027 Uiso 1 1 calc R
H1C H 0.1828 0.3089 0.5715 0.027 Uiso 1 1 calc R
C2 C 0.3823(2) 0.45006(18) 0.70171(17) 0.0219(6) Uani 1 1 d .
C3 C 0.3626(2) 0.53902(19) 0.72277(17) 0.0274(7) Uani 1 1 d .
H3A H 0.3000 0.5698 0.7310 0.033 Uiso 1 1 calc R
C4 C 0.4333(3) 0.5825(2) 0.73175(18) 0.0314(8) Uani 1 1 d .
H4A H 0.4184 0.6425 0.7461 0.038 Uiso 1 1 calc R
C5 C 0.5251(2) 0.5393(2) 0.71999(18) 0.0305(7) Uani 1 1 d .
H5A H 0.5728 0.5690 0.7273 0.037 Uiso 1 1 calc R
C6 C 0.5470(2) 0.4527(2) 0.69747(18) 0.0262(7) Uani 1 1 d .
H6A H 0.6105 0.4236 0.6877 0.031 Uiso 1 1 calc R
C7 C 0.4767(2) 0.40753(19) 0.68898(17) 0.0227(6) Uani 1 1 d .
C8 C 0.2316(2) 0.34719(19) 0.78384(17) 0.0213(6) Uani 1 1 d .
C9 C 0.2382(2) 0.25377(19) 0.79360(17) 0.0219(6) Uani 1 1 d .
H9A H 0.2697 0.2186 0.7522 0.026 Uiso 1 1 calc R
C10 C 0.1994(2) 0.2115(2) 0.86315(18) 0.0251(7) Uani 1 1 d .
H10A H 0.2047 0.1480 0.8692 0.030 Uiso 1 1 calc R
C11 C 0.1532(2) 0.2624(2) 0.92309(19) 0.0283(7) Uani 1 1 d .
H11A H 0.1261 0.2337 0.9704 0.034 Uiso 1 1 calc R
C12 C 0.1458(2) 0.3560(2) 0.91515(18) 0.0265(7) Uani 1 1 d .
H12A H 0.1139 0.3906 0.9568 0.032 Uiso 1 1 calc R
C13 C 0.1858(2) 0.39810(19) 0.84547(18) 0.0239(6) Uani 1 1 d .
C14 C 0.1305(2) 0.5487(2) 0.88955(17) 0.0254(7) Uani 1 1 d .
H14A H 0.0693 0.5267 0.9186 0.031 Uiso 1 1 calc R
C15 C 0.1105(3) 0.6388(2) 0.84838(19) 0.0323(8) Uani 1 1 d .
H15A H 0.1710 0.6586 0.8168 0.039 Uiso 1 1 calc R
H15B H 0.0713 0.6326 0.8157 0.039 Uiso 1 1 calc R
C16 C 0.0581(3) 0.7081(2) 0.9045(2) 0.0399(9) Uani 1 1 d .
H16A H 0.0471 0.7669 0.8777 0.048 Uiso 1 1 calc R
H16B H -0.0047 0.6904 0.9332 0.048 Uiso 1 1 calc R
C17 C 0.1139(3) 0.7172(2) 0.9581(2) 0.0415(9) Uani 1 1 d .
H17B H 0.0765 0.7602 0.9954 0.050 Uiso 1 1 calc R
H17A H 0.1739 0.7408 0.9302 0.050 Uiso 1 1 calc R
C18 C 0.1362(3) 0.6263(2) 0.9977(2) 0.0352(8) Uani 1 1 d .
H18A H 0.1766 0.6324 1.0295 0.042 Uiso 1 1 calc R
H18B H 0.0764 0.6060 1.0302 0.042 Uiso 1 1 calc R
C19 C 0.1876(2) 0.5568(2) 0.94095(19) 0.0300(7) Uani 1 1 d .
H19A H 0.2501 0.5745 0.9115 0.036 Uiso 1 1 calc R
H19B H 0.1990 0.4980 0.9675 0.036 Uiso 1 1 calc R
C20 C 0.2057(2) 0.48837(19) 0.66413(17) 0.0247(7) Uani 1 1 d .
C21 C 0.2464(2) 0.5471(2) 0.60389(18) 0.0306(7) Uani 1 1 d .
C22 C 0.1919(3) 0.6224(2) 0.5817(2) 0.0409(9) Uani 1 1 d .
H22A H 0.2204 0.6630 0.5423 0.049 Uiso 1 1 calc R
C23 C 0.0955(3) 0.6370(2) 0.6182(2) 0.0388(9) Uani 1 1 d .
H23A H 0.0584 0.6889 0.6038 0.047 Uiso 1 1 calc R
C24 C 0.0521(2) 0.5789(2) 0.6743(2) 0.0334(8) Uani 1 1 d .
H24A H -0.0143 0.5899 0.6981 0.040 Uiso 1 1 calc R
C25 C 0.1070(2) 0.5027(2) 0.69627(18) 0.0264(7) Uani 1 1 d .
C26 C 0.3893(3) 0.5889(3) 0.5165(2) 0.0501(11) Uani 1 1 d .
H26A H 0.3779 0.6461 0.5394 0.060 Uiso 1 1 calc R
H26B H 0.3658 0.5971 0.4727 0.060 Uiso 1 1 calc R
H26C H 0.4577 0.5677 0.5012 0.060 Uiso 1 1 calc R
C27 C -0.0292(2) 0.4594(3) 0.7918(2) 0.0406(9) Uani 1 1 d .
H27A H -0.0708 0.4655 0.7597 0.049 Uiso 1 1 calc R
H27B H -0.0369 0.5157 0.8153 0.049 Uiso 1 1 calc R
H27C H -0.0460 0.4111 0.8304 0.049 Uiso 1 1 calc R
C28 C 0.38894(19) 0.11299(19) 0.53644(17) 0.0206(6) Uani 1 1 d .
C29 C 0.3984(2) 0.0533(2) 0.48305(19) 0.0265(7) Uani 1 1 d .
H29A H 0.4058 -0.0094 0.4955 0.032 Uiso 1 1 calc R
C30 C 0.3971(2) 0.0852(2) 0.41175(19) 0.0314(7) Uani 1 1 d .
H30A H 0.4030 0.0448 0.3751 0.038 Uiso 1 1 calc R
C31 C 0.3870(2) 0.1763(2) 0.39465(18) 0.0306(7) Uani 1 1 d .
H31A H 0.3877 0.1995 0.3457 0.037 Uiso 1 1 calc R
C32 C 0.3759(2) 0.2339(2) 0.45010(17) 0.0253(7) Uani 1 1 d .
C33 C 0.3946(2) 0.08334(19) 0.61332(17) 0.0234(6) Uani 1 1 d .
H33C H 0.4061 0.0178 0.6184 0.028 Uiso 1 1 calc R
H33B H 0.3347 0.1047 0.6498 0.028 Uiso 1 1 calc R
H33A H 0.4468 0.1081 0.6221 0.028 Uiso 1 1 calc R
C34 C 0.3654(3) 0.3339(2) 0.4346(2) 0.0338(8) Uani 1 1 d .
H34A H 0.4216 0.3568 0.4384 0.041 Uiso 1 1 calc R
H34B H 0.3086 0.3615 0.4710 0.041 Uiso 1 1 calc R
H34C H 0.3594 0.3487 0.3843 0.041 Uiso 1 1 calc R
C35 C 0.18347(19) 0.33229(18) 0.10729(16) 0.0184(6) Uani 1 1 d .
H35C H 0.1734 0.3963 0.0924 0.022 Uiso 1 1 calc R
H35B H 0.1435 0.3210 0.1583 0.022 Uiso 1 1 calc R
H35A H 0.1666 0.2976 0.0735 0.022 Uiso 1 1 calc R
C36 C 0.37894(19) 0.09290(17) 0.19034(16) 0.0172(6) Uani 1 1 d .
C37 C 0.3644(2) 0.00342(18) 0.20615(16) 0.0201(6) Uani 1 1 d .
H37A H 0.3052 -0.0136 0.2076 0.024 Uiso 1 1 calc R
C38 C 0.4360(2) -0.06148(18) 0.21985(17) 0.0222(6) Uani 1 1 d .
H38A H 0.4249 -0.1221 0.2313 0.027 Uiso 1 1 calc R
C39 C 0.5225(2) -0.03811(19) 0.21683(17) 0.0227(6) Uani 1 1 d .
H39A H 0.5707 -0.0822 0.2272 0.027 Uiso 1 1 calc R
C40 C 0.5389(2) 0.05034(19) 0.19855(17) 0.0211(6) Uani 1 1 d .
H40A H 0.5992 0.0663 0.1951 0.025 Uiso 1 1 calc R
C41 C 0.46767(19) 0.11606(18) 0.18522(16) 0.0174(6) Uani 1 1 d .
C42 C 0.21769(19) 0.20620(19) 0.27586(16) 0.0192(6) Uani 1 1 d .
C43 C 0.2134(2) 0.29517(19) 0.29090(17) 0.0219(6) Uani 1 1 d .
H43A H 0.2396 0.3368 0.2515 0.026 Uiso 1 1 calc R
C44 C 0.1717(2) 0.3239(2) 0.36202(19) 0.0279(7) Uani 1 1 d .
H44A H 0.1687 0.3849 0.3711 0.033 Uiso 1 1 calc R
C45 C 0.1345(2) 0.2636(2) 0.41969(19) 0.0288(7) Uani 1 1 d .
H45A H 0.1064 0.2830 0.4687 0.035 Uiso 1 1 calc R
C46 C 0.1378(2) 0.1746(2) 0.40641(18) 0.0270(7) Uani 1 1 d .
H46A H 0.1119 0.1334 0.4463 0.032 Uiso 1 1 calc R
C47 C 0.1791(2) 0.14534(19) 0.33487(17) 0.0225(6) Uani 1 1 d .
C48 C 0.1348(2) -0.0046(2) 0.37246(17) 0.0252(7) Uani 1 1 d .
H48A H 0.0757 0.0270 0.4061 0.030 Uiso 1 1 calc R
C49 C 0.1081(2) -0.0715(2) 0.33162(19) 0.0293(7) Uani 1 1 d .
H49B H 0.1659 -0.1017 0.2968 0.035 Uiso 1 1 calc R
H49A H 0.0659 -0.0405 0.3024 0.035 Uiso 1 1 calc R
C50 C 0.0568(3) -0.1413(2) 0.3886(2) 0.0345(8) Uani 1 1 d .
H50A H -0.0032 -0.1113 0.4211 0.041 Uiso 1 1 calc R
H50B H 0.0405 -0.1863 0.3619 0.041 Uiso 1 1 calc R
C51 C 0.1185(3) -0.1885(2) 0.4364(2) 0.0398(9) Uani 1 1 d .
H51A H 0.0825 -0.2307 0.4740 0.048 Uiso 1 1 calc R
H51B H 0.1756 -0.2233 0.4046 0.048 Uiso 1 1 calc R
C52 C 0.1485(3) -0.1206(2) 0.4755(2) 0.0392(9) Uani 1 1 d .
H52B H 0.1919 -0.1521 0.5036 0.047 Uiso 1 1 calc R
H52A H 0.0917 -0.0905 0.5115 0.047 Uiso 1 1 calc R
C53 C 0.1991(3) -0.0497(2) 0.4186(2) 0.0330(8) Uani 1 1 d .
H53A H 0.2148 -0.0043 0.4452 0.040 Uiso 1 1 calc R
H53B H 0.2591 -0.0789 0.3855 0.040 Uiso 1 1 calc R
C54 C 0.2072(2) 0.11672(17) 0.14405(17) 0.0195(6) Uani 1 1 d .
C55 C 0.1088(2) 0.11693(18) 0.17414(17) 0.0219(6) Uani 1 1 d .
C56 C 0.0595(2) 0.06989(19) 0.1418(2) 0.0276(7) Uani 1 1 d .
H56A H -0.0065 0.0674 0.1639 0.033 Uiso 1 1 calc R
C57 C 0.1074(2) 0.0274(2) 0.0778(2) 0.0317(8) Uani 1 1 d .
H57A H 0.0738 -0.0051 0.0564 0.038 Uiso 1 1 calc R
C58 C 0.2036(2) 0.0304(2) 0.04349(19) 0.0295(7) Uani 1 1 d .
H58A H 0.2351 0.0022 -0.0016 0.035 Uiso 1 1 calc R
C59 C 0.2529(2) 0.07567(18) 0.07654(17) 0.0218(6) Uani 1 1 d .
C60 C -0.0299(2) 0.1574(2) 0.2756(2) 0.0323(8) Uani 1 1 d .
H60C H -0.0476 0.1912 0.3202 0.039 Uiso 1 1 calc R
H60B H -0.0340 0.0938 0.2903 0.039 Uiso 1 1 calc R
H60A H -0.0733 0.1797 0.2457 0.039 Uiso 1 1 calc R
C61 C 0.3944(2) 0.0538(2) -0.02626(19) 0.0340(8) Uani 1 1 d .
H61C H 0.4591 0.0696 -0.0428 0.041 Uiso 1 1 calc R
H61B H 0.3595 0.0827 -0.0608 0.041 Uiso 1 1 calc R
H61A H 0.3970 -0.0114 -0.0252 0.041 Uiso 1 1 calc R
C62 C 0.3593(2) 0.48629(19) 0.04698(18) 0.0216(6) Uani 1 1 d .
C63 C 0.3927(2) 0.55547(19) -0.00520(18) 0.0245(7) Uani 1 1 d .
H63A H 0.3898 0.6136 0.0105 0.029 Uiso 1 1 calc R
C64 C 0.4297(2) 0.5388(2) -0.07930(19) 0.0269(7) Uani 1 1 d .
H64A H 0.4537 0.5850 -0.1150 0.032 Uiso 1 1 calc R
C65 C 0.4317(2) 0.4542(2) -0.10154(18) 0.0255(7) Uani 1 1 d .
H65A H 0.4564 0.4420 -0.1527 0.031 Uiso 1 1 calc R
C66 C 0.3973(2) 0.38761(18) -0.04837(17) 0.0205(6) Uani 1 1 d .
C67 C 0.3200(2) 0.5002(2) 0.12841(19) 0.0297(7) Uani 1 1 d .
H67C H 0.3272 0.5607 0.1374 0.036 Uiso 1 1 calc R
H67B H 0.3545 0.4561 0.1561 0.036 Uiso 1 1 calc R
H67A H 0.2525 0.4927 0.1451 0.036 Uiso 1 1 calc R
C68 C 0.3956(2) 0.2956(2) -0.06983(19) 0.0300(7) Uani 1 1 d .
H68A H 0.3302 0.2814 -0.0528 0.036 Uiso 1 1 calc R
H68B H 0.4356 0.2516 -0.0466 0.036 Uiso 1 1 calc R
H68C H 0.4197 0.2936 -0.1241 0.036 Uiso 1 1 calc R
N1 N 0.37492(16) 0.20270(16) 0.52013(14) 0.0203(5) Uani 1 1 d .
N2 N 0.36241(16) 0.40390(15) 0.02450(14) 0.0196(5) Uani 1 1 d .
O1 O 0.48612(14) 0.29227(13) 0.59317(12) 0.0237(5) Uani 1 1 d .
O2 O 0.45728(15) 0.24093(13) 0.72431(13) 0.0276(5) Uani 1 1 d .
O3 O 0.61375(15) 0.27698(15) 0.64858(14) 0.0315(5) Uani 1 1 d .
O4 O 0.18241(15) 0.48833(13) 0.83149(12) 0.0266(5) Uani 1 1 d .
O5 O 0.34040(16) 0.52407(15) 0.56928(13) 0.0321(5) Uani 1 1 d .
O6 O 0.06732(15) 0.43881(14) 0.74811(12) 0.0292(5) Uani 1 1 d .
O7 O 0.47321(14) 0.25535(13) 0.09014(12) 0.0222(4) Uani 1 1 d .
O8 O 0.43934(16) 0.28139(13) 0.22080(12) 0.0264(5) Uani 1 1 d .
O9 O 0.59893(15) 0.22140(14) 0.14851(14) 0.0314(5) Uani 1 1 d .
O10 O 0.18188(16) 0.05995(13) 0.31640(12) 0.0273(5) Uani 1 1 d .
O11 O 0.06536(14) 0.16838(14) 0.23247(12) 0.0257(5) Uani 1 1 d .
O12 O 0.34683(15) 0.08377(14) 0.04736(12) 0.0256(5) Uani 1 1 d .
P1 P 0.28658(5) 0.39502(5) 0.69064(4) 0.01982(16) Uani 1 1 d .
P2 P 0.27886(5) 0.17716(4) 0.17999(4) 0.01624(15) Uani 1 1 d .
Pd1 Pd 0.337677(15) 0.293298(14) 0.605534(13) 0.01807(6) Uani 1 1 d .
Pd2 Pd 0.323651(15) 0.294513(14) 0.102376(13) 0.01630(6) Uani 1 1 d .
S1 S 0.51197(5) 0.29449(5) 0.66303(5) 0.02336(16) Uani 1 1 d .
S2 S 0.49796(5) 0.22745(5) 0.16052(4) 0.02154(16) Uani 1 1 d .

loop_
_atom_site_aniso_label
_atom_site_aniso_U_11
_atom_site_aniso_U_22
_atom_site_aniso_U_33
_atom_site_aniso_U_23
_atom_site_aniso_U_13
_atom_site_aniso_U_12
C1 0.0223(14) 0.0228(14) 0.0228(17) -0.0033(12) -0.0078(12) 0.0001(11)
C2 0.0310(16) 0.0175(13) 0.0189(16) 0.0041(11) -0.0095(13) -0.0073(11)
C3 0.0408(18) 0.0202(14) 0.0180(16) 0.0020(12) -0.0041(14) -0.0058(13)
C4 0.057(2) 0.0208(15) 0.0168(17) 0.0031(12) -0.0079(15) -0.0144(14)
C5 0.0427(19) 0.0343(18) 0.0184(17) 0.0034(13) -0.0081(14) -0.0215(15)
C6 0.0302(16) 0.0283(16) 0.0207(17) 0.0014(13) -0.0060(13) -0.0102(13)
C7 0.0327(16) 0.0216(14) 0.0145(15) 0.0009(11) -0.0062(13) -0.0088(12)
C8 0.0222(14) 0.0221(14) 0.0193(16) 0.0030(12) -0.0084(12) -0.0001(11)
C9 0.0251(15) 0.0188(14) 0.0209(16) 0.0006(12) -0.0069(12) -0.0014(11)
C10 0.0298(16) 0.0227(15) 0.0234(17) 0.0036(12) -0.0083(13) -0.0078(12)
C11 0.0360(18) 0.0290(17) 0.0187(18) 0.0028(13) -0.0066(14) -0.0065(13)
C12 0.0311(16) 0.0245(15) 0.0231(17) -0.0017(12) -0.0069(13) -0.0032(12)
C13 0.0262(15) 0.0217(14) 0.0246(17) 0.0007(12) -0.0107(13) -0.0002(12)
C14 0.0282(16) 0.0243(15) 0.0199(17) -0.0026(12) -0.0040(13) 0.0023(12)
C15 0.0411(19) 0.0274(16) 0.0249(18) 0.0002(13) -0.0111(15) 0.0067(14)
C16 0.048(2) 0.0318(18) 0.035(2) -0.0064(15) -0.0143(17) 0.0159(16)
C17 0.051(2) 0.0319(19) 0.040(2) -0.0140(16) -0.0149(18) 0.0090(16)
C18 0.0378(19) 0.0365(18) 0.034(2) -0.0090(15) -0.0175(16) 0.0039(15)
C19 0.0309(17) 0.0269(16) 0.032(2) -0.0045(14) -0.0121(15) 0.0029(13)
C20 0.0305(16) 0.0217(14) 0.0194(16) -0.0009(12) -0.0082(13) 0.0049(12)
C21 0.0388(18) 0.0242(15) 0.0234(18) 0.0028(13) -0.0077(14) 0.0057(13)
C22 0.052(2) 0.0310(18) 0.031(2) 0.0085(15) -0.0112(17) 0.0102(16)
C23 0.047(2) 0.0320(18) 0.032(2) -0.0006(15) -0.0155(17) 0.0179(15)
C24 0.0330(18) 0.0341(18) 0.030(2) -0.0088(14) -0.0113(15) 0.0142(14)
C25 0.0301(16) 0.0276(16) 0.0202(17) -0.0043(12) -0.0093(13) 0.0055(12)
C26 0.046(2) 0.044(2) 0.043(3) 0.0160(19) -0.0003(19) 0.0047(18)
C27 0.0301(18) 0.052(2) 0.032(2) -0.0038(17) -0.0012(15) 0.0013(16)
C28 0.0168(13) 0.0233(14) 0.0203(16) -0.0031(12) -0.0039(12) -0.0007(11)
C29 0.0246(15) 0.0270(16) 0.0278(19) -0.0072(13) -0.0071(14) -0.0006(12)
C30 0.0259(16) 0.0435(19) 0.0242(18) -0.0153(15) -0.0056(14) 0.0028(14)
C31 0.0263(16) 0.049(2) 0.0157(16) -0.0027(14) -0.0063(13) -0.0024(14)
C32 0.0230(15) 0.0335(17) 0.0182(16) 0.0027(13) -0.0050(12) -0.0051(12)
C33 0.0272(15) 0.0192(14) 0.0230(17) -0.0024(12) -0.0066(13) -0.0010(11)
C34 0.044(2) 0.0318(18) 0.0257(19) 0.0088(14) -0.0128(16) -0.0090(15)
C35 0.0209(13) 0.0180(13) 0.0172(15) 0.0048(11) -0.0073(12) -0.0054(11)
C36 0.0221(14) 0.0152(13) 0.0132(14) 0.0007(10) -0.0046(11) -0.0014(10)
C37 0.0232(14) 0.0181(13) 0.0165(15) -0.0004(11) -0.0026(12) -0.0027(11)
C38 0.0296(15) 0.0159(13) 0.0188(16) 0.0008(11) -0.0051(12) -0.0019(11)
C39 0.0285(15) 0.0186(14) 0.0180(16) -0.0010(11) -0.0066(13) 0.0047(11)
C40 0.0199(14) 0.0238(14) 0.0201(16) -0.0004(12) -0.0074(12) -0.0021(11)
C41 0.0228(14) 0.0167(13) 0.0127(14) 0.0007(10) -0.0055(11) -0.0031(11)
C42 0.0186(13) 0.0224(14) 0.0166(15) -0.0014(11) -0.0058(11) -0.0010(11)
C43 0.0227(14) 0.0198(14) 0.0237(17) -0.0003(12) -0.0089(13) -0.0013(11)
C44 0.0304(16) 0.0248(15) 0.0307(19) -0.0084(13) -0.0113(14) -0.0009(13)
C45 0.0288(16) 0.0348(18) 0.0229(18) -0.0073(14) -0.0079(14) 0.0003(13)
C46 0.0299(16) 0.0304(16) 0.0166(16) 0.0024(13) -0.0027(13) -0.0032(13)
C47 0.0269(15) 0.0208(14) 0.0197(16) 0.0001(12) -0.0069(13) -0.0037(11)
C48 0.0313(16) 0.0236(15) 0.0158(16) 0.0052(12) 0.0004(13) -0.0082(12)
C49 0.0380(18) 0.0218(15) 0.0257(18) 0.0046(13) -0.0056(14) -0.0083(13)
C50 0.044(2) 0.0285(17) 0.0283(19) 0.0046(14) -0.0042(16) -0.0143(15)
C51 0.055(2) 0.0269(17) 0.033(2) 0.0099(15) -0.0081(17) -0.0115(16)
C52 0.058(2) 0.0324(18) 0.028(2) 0.0165(15) -0.0159(17) -0.0152(16)
C53 0.0413(19) 0.0304(17) 0.0277(19) 0.0064(14) -0.0109(15) -0.0100(14)
C54 0.0258(14) 0.0131(12) 0.0224(16) 0.0030(11) -0.0118(12) -0.0043(11)
C55 0.0230(14) 0.0163(13) 0.0263(17) 0.0038(12) -0.0086(13) -0.0033(11)
C56 0.0249(15) 0.0195(14) 0.040(2) 0.0017(13) -0.0135(14) -0.0035(12)
C57 0.0353(18) 0.0251(16) 0.042(2) -0.0062(14) -0.0198(16) -0.0056(13)
C58 0.0378(18) 0.0247(15) 0.0281(19) -0.0073(13) -0.0132(15) 0.0005(13)
C59 0.0286(15) 0.0170(13) 0.0192(16) 0.0001(11) -0.0077(12) -0.0011(11)
C60 0.0232(16) 0.0366(18) 0.033(2) -0.0035(15) 0.0000(14) -0.0078(13)
C61 0.0328(18) 0.043(2) 0.0218(19) -0.0117(15) -0.0045(15) 0.0057(15)
C62 0.0186(14) 0.0196(14) 0.0274(17) 0.0012(12) -0.0100(13) -0.0006(11)
C63 0.0228(15) 0.0191(14) 0.0329(19) 0.0055(13) -0.0121(14) -0.0044(11)
C64 0.0221(15) 0.0262(15) 0.0329(19) 0.0142(13) -0.0118(13) -0.0083(12)
C65 0.0242(15) 0.0276(16) 0.0221(17) 0.0076(13) -0.0057(13) -0.0043(12)
C66 0.0210(14) 0.0206(14) 0.0204(16) 0.0034(12) -0.0082(12) -0.0033(11)
C67 0.0344(17) 0.0235(15) 0.0302(19) -0.0021(13) -0.0065(15) -0.0066(13)
C68 0.0405(19) 0.0272(17) 0.0223(18) -0.0006(13) -0.0082(15) -0.0069(14)
N1 0.0178(11) 0.0243(12) 0.0182(13) -0.0013(10) -0.0044(10) -0.0025(9)
N2 0.0181(11) 0.0179(11) 0.0235(14) 0.0054(10) -0.0090(10) -0.0033(9)
O1 0.0250(10) 0.0207(10) 0.0247(12) -0.0014(9) -0.0058(9) -0.0043(8)
O2 0.0331(12) 0.0177(10) 0.0324(13) 0.0049(9) -0.0125(10) -0.0032(9)
O3 0.0252(11) 0.0336(12) 0.0373(14) -0.0061(10) -0.0107(10) -0.0034(9)
O4 0.0366(12) 0.0195(10) 0.0199(12) -0.0002(8) -0.0055(9) 0.0007(9)
O5 0.0349(12) 0.0300(12) 0.0213(13) 0.0060(9) -0.0004(10) 0.0040(10)
O6 0.0261(11) 0.0319(12) 0.0255(13) 0.0017(9) -0.0052(9) 0.0003(9)
O7 0.0222(10) 0.0219(10) 0.0215(12) 0.0070(8) -0.0068(9) -0.0053(8)
O8 0.0378(12) 0.0184(10) 0.0269(13) -0.0014(9) -0.0142(10) -0.0059(9)
O9 0.0245(11) 0.0283(11) 0.0450(15) 0.0127(10) -0.0167(10) -0.0115(9)
O10 0.0373(12) 0.0217(10) 0.0177(12) 0.0028(8) 0.0002(9) -0.0084(9)
O11 0.0201(10) 0.0269(11) 0.0287(13) -0.0065(9) -0.0027(9) -0.0047(8)
O12 0.0256(11) 0.0315(11) 0.0186(12) -0.0034(9) -0.0053(9) -0.0023(9)
P1 0.0239(4) 0.0160(3) 0.0180(4) 0.0011(3) -0.0063(3) 0.0007(3)
P2 0.0192(3) 0.0139(3) 0.0153(4) 0.0021(3) -0.0051(3) -0.0032(3)
Pd1 0.01998(11) 0.01619(11) 0.01747(13) 0.00060(8) -0.00617(9) -0.00057(8)
Pd2 0.01774(11) 0.01520(11) 0.01586(12) 0.00370(8) -0.00596(9) -0.00311(8)
S1 0.0235(4) 0.0197(3) 0.0277(4) -0.0001(3) -0.0094(3) -0.0023(3)
S2 0.0236(3) 0.0180(3) 0.0255(4) 0.0052(3) -0.0115(3) -0.0059(3)

loop_
_atom_type_symbol
_atom_type_description
_atom_type_scat_dispersion_real
_atom_type_scat_dispersion_imag
_atom_type_scat_source
C C 0.0033 0.0016 'International Tables Vol C Tables 4.2.6.8 and 6.1.1.4'
H H 0.0000 0.0000 'International Tables Vol C Tables 4.2.6.8 and 6.1.1.4'
N N 0.0061 0.0033 'International Tables Vol C Tables 4.2.6.8 and 6.1.1.4'
O O 0.0106 0.0060 'International Tables Vol C Tables 4.2.6.8 and 6.1.1.4'
P P 0.1023 0.0942 'International Tables Vol C Tables 4.2.6.8 and 6.1.1.4'
Pd Pd -0.9988 1.0072 'International Tables Vol C Tables 4.2.6.8 and 6.1.1.4'
S S 0.1246 0.1234 'International Tables Vol C Tables 4.2.6.8 and 6.1.1.4'

loop_
_geom_angle_atom_site_label_1
_geom_angle_atom_site_label_2
_geom_angle_atom_site_label_3
_geom_angle
C3 C2 C7 117.4(3)
C3 C2 P1 119.7(2)
C7 C2 P1 122.9(2)
C4 C3 C2 121.1(3)
C5 C4 C3 120.7(3)
C4 C5 C6 119.5(3)
C5 C6 C7 120.7(3)
C6 C7 C2 120.6(3)
C6 C7 S1 116.9(2)
C2 C7 S1 122.4(2)
C9 C8 C13 118.9(3)
C9 C8 P1 117.1(2)
C13 C8 P1 124.0(2)
C10 C9 C8 120.9(3)
C11 C10 C9 119.6(3)
C10 C11 C12 120.8(3)
C13 C12 C11 119.4(3)
O4 C13 C12 124.3(3)
O4 C13 C8 115.4(3)
C12 C13 C8 120.3(3)
O4 C14 C19 111.5(2)
O4 C14 C15 105.3(2)
C19 C14 C15 110.8(3)
C16 C15 C14 109.6(3)
C17 C16 C15 111.6(3)
C16 C17 C18 110.5(3)
C19 C18 C17 110.5(3)
C14 C19 C18 111.1(3)
C25 C20 C21 118.0(3)
C25 C20 P1 125.3(2)
C21 C20 P1 116.6(2)
O5 C21 C22 123.4(3)
O5 C21 C20 115.5(3)
C22 C21 C20 121.0(3)
C23 C22 C21 118.8(3)
C24 C23 C22 122.0(3)
C23 C24 C25 119.1(3)
O6 C25 C20 117.1(2)
O6 C25 C24 122.1(3)
C20 C25 C24 120.7(3)
N1 C28 C29 120.6(3)
N1 C28 C33 116.6(3)
C29 C28 C33 122.8(3)
C30 C29 C28 119.9(3)
C31 C30 C29 119.2(3)
C30 C31 C32 119.1(3)
N1 C32 C31 121.7(3)
N1 C32 C34 116.9(3)
C31 C32 C34 121.5(3)
C37 C36 C41 118.9(2)
C37 C36 P2 118.8(2)
C41 C36 P2 122.3(2)
C36 C37 C38 120.6(3)
C39 C38 C37 120.4(3)
C38 C39 C40 119.5(3)
C39 C40 C41 120.7(3)
C36 C41 C40 119.9(2)
C36 C41 S2 123.5(2)
C40 C41 S2 116.6(2)
C43 C42 C47 118.6(3)
C43 C42 P2 116.4(2)
C47 C42 P2 125.0(2)
C44 C43 C42 121.3(3)
C45 C44 C43 119.7(3)
C44 C45 C46 120.3(3)
C45 C46 C47 120.3(3)
O10 C47 C46 124.1(3)
O10 C47 C42 116.1(3)
C46 C47 C42 119.8(3)
O10 C48 C49 106.8(2)
O10 C48 C53 111.1(3)
C49 C48 C53 111.5(3)
C48 C49 C50 109.1(3)
C51 C50 C49 111.4(3)
C52 C51 C50 110.7(3)
C51 C52 C53 110.8(3)
C48 C53 C52 109.8(3)
C55 C54 C59 118.1(3)
C55 C54 P2 124.6(2)
C59 C54 P2 116.8(2)
O11 C55 C56 123.2(3)
O11 C55 C54 116.2(3)
C56 C55 C54 120.5(3)
C57 C56 C55 119.5(3)
C56 C57 C58 121.8(3)
C57 C58 C59 118.7(3)
O12 C59 C58 123.6(3)
O12 C59 C54 115.2(3)
C58 C59 C54 121.2(3)
N2 C62 C63 120.2(3)
N2 C62 C67 118.0(3)
C63 C62 C67 121.8(3)
C64 C63 C62 119.6(3)
C63 C64 C65 119.6(3)
C66 C65 C64 119.2(3)
N2 C66 C65 121.0(3)
N2 C66 C68 117.7(2)
C65 C66 C68 121.3(3)
C32 N1 C28 119.5(3)
C32 N1 Pd1 119.6(2)
C28 N1 Pd1 120.6(2)
C66 N2 C62 120.5(2)
C66 N2 Pd2 117.99(19)
C62 N2 Pd2 121.4(2)
S1 O1 Pd1 116.21(12)
C13 O4 C14 120.6(2)
C21 O5 C26 117.8(2)
C25 O6 C27 118.1(2)
S2 O7 Pd2 115.46(12)
C47 O10 C48 119.6(2)
C55 O11 C60 119.0(2)
C59 O12 C61 117.8(2)
C8 P1 C20 110.44(14)
C8 P1 C2 104.24(14)
C20 P1 C2 103.57(14)
C8 P1 Pd1 112.94(10)
C20 P1 Pd1 111.75(11)
C2 P1 Pd1 113.29(10)
C54 P2 C42 111.33(14)
C54 P2 C36 104.69(13)
C42 P2 C36 102.93(13)
C54 P2 Pd2 110.09(9)
C42 P2 Pd2 113.63(9)
C36 P2 Pd2 113.68(9)
C1 Pd1 N1 87.64(11)
C1 Pd1 O1 175.70(10)
N1 Pd1 O1 89.37(9)
C1 Pd1 P1 87.90(9)
N1 Pd1 P1 174.18(7)
O1 Pd1 P1 95.29(6)
C35 Pd2 N2 90.30(10)
C35 Pd2 O7 176.63(10)
N2 Pd2 O7 87.52(8)
C35 Pd2 P2 87.84(8)
N2 Pd2 P2 176.78(7)
O7 Pd2 P2 94.22(5)
O3 S1 O2 115.79(13)
O3 S1 O1 110.31(13)
O2 S1 O1 112.53(13)
O3 S1 C7 106.74(14)
O2 S1 C7 105.30(14)
O1 S1 C7 105.33(13)
O9 S2 O8 115.18(14)
O9 S2 O7 110.96(13)
O8 S2 O7 111.66(12)
O9 S2 C41 106.86(12)
O8 S2 C41 106.26(13)
O7 S2 C41 105.18(13)

loop_
_geom_bond_atom_site_label_1
_geom_bond_atom_site_label_2
_geom_bond_distance
C1 Pd1 2.048(3)
C2 C3 1.408(4)
C2 C7 1.411(4)
C2 P1 1.838(3)
C3 C4 1.389(5)
C4 C5 1.382(5)
C5 C6 1.383(4)
C6 C7 1.397(4)
C7 S1 1.786(3)
C8 C9 1.399(4)
C8 C13 1.401(4)
C8 P1 1.823(3)
C9 C10 1.393(4)
C10 C11 1.378(5)
C11 C12 1.399(4)
C12 C13 1.398(4)
C13 O4 1.359(3)
C14 O4 1.455(4)
C14 C19 1.498(5)
C14 C15 1.528(4)
C15 C16 1.522(5)
C16 C17 1.521(5)
C17 C18 1.531(5)
C18 C19 1.528(5)
C20 C25 1.400(4)
C20 C21 1.408(4)
C20 P1 1.836(3)
C21 O5 1.359(4)
C21 C22 1.394(4)
C22 C23 1.385(5)
C23 C24 1.371(5)
C24 C25 1.404(4)
C25 O6 1.367(4)
C26 O5 1.436(4)
C27 O6 1.428(4)
C28 N1 1.357(4)
C28 C29 1.389(4)
C28 C33 1.495(4)
C29 C30 1.385(5)
C30 C31 1.377(5)
C31 C32 1.391(5)
C32 N1 1.351(4)
C32 C34 1.504(4)
C35 Pd2 2.053(3)
C36 C37 1.393(4)
C36 C41 1.395(4)
C36 P2 1.845(3)
C37 C38 1.396(4)
C38 C39 1.374(4)
C39 C40 1.388(4)
C40 C41 1.397(4)
C41 S2 1.793(3)
C42 C43 1.396(4)
C42 C47 1.406(4)
C42 P2 1.829(3)
C43 C44 1.384(5)
C44 C45 1.380(5)
C45 C46 1.389(5)
C46 C47 1.392(4)
C47 O10 1.368(4)
C48 O10 1.452(3)
C48 C49 1.508(5)
C48 C53 1.521(4)
C49 C50 1.539(4)
C50 C51 1.524(5)
C51 C52 1.523(5)
C52 C53 1.546(4)
C54 C55 1.402(4)
C54 C59 1.410(4)
C54 P2 1.826(3)
C55 O11 1.354(4)
C55 C56 1.399(4)
C56 C57 1.372(5)
C57 C58 1.389(5)
C58 C59 1.391(4)
C59 O12 1.360(4)
C60 O11 1.432(4)
C61 O12 1.442(4)
C62 N2 1.352(4)
C62 C63 1.399(4)
C62 C67 1.495(5)
C63 C64 1.375(5)
C64 C65 1.386(5)
C65 C66 1.385(4)
C66 N2 1.350(4)
C66 C68 1.501(4)
N1 Pd1 2.120(3)
N2 Pd2 2.120(2)
O1 S1 1.488(2)
O1 Pd1 2.151(2)
O2 S1 1.447(2)
O3 S1 1.443(2)
O7 S2 1.485(2)
O7 Pd2 2.1609(19)
O8 S2 1.449(2)
O9 S2 1.442(2)
P1 Pd1 2.2283(8)
P2 Pd2 2.2283(7)

loop_
_geom_torsion_atom_site_label_1
_geom_torsion_atom_site_label_2
_geom_torsion_atom_site_label_3
_geom_torsion_atom_site_label_4
_geom_torsion
C7 C2 C3 C4 -1.0(4)
P1 C2 C3 C4 179.9(2)
C2 C3 C4 C5 0.2(5)
C3 C4 C5 C6 1.4(5)
C4 C5 C6 C7 -2.2(5)
C5 C6 C7 C2 1.3(5)
C5 C6 C7 S1 -177.7(2)
C3 C2 C7 C6 0.3(4)
P1 C2 C7 C6 179.3(2)
C3 C2 C7 S1 179.3(2)
P1 C2 C7 S1 -1.7(4)
C13 C8 C9 C10 0.5(4)
P1 C8 C9 C10 179.1(2)
C8 C9 C10 C11 0.4(5)
C9 C10 C11 C12 -0.7(5)
C10 C11 C12 C13 0.0(5)
C11 C12 C13 O4 179.7(3)
C11 C12 C13 C8 1.0(5)
C9 C8 C13 O4 179.9(3)
P1 C8 C13 O4 1.4(4)
C9 C8 C13 C12 -1.2(4)
P1 C8 C13 C12 -179.7(2)
O4 C14 C15 C16 -178.6(3)
C19 C14 C15 C16 -58.0(4)
C14 C15 C16 C17 57.1(4)
C15 C16 C17 C18 -56.2(4)
C16 C17 C18 C19 55.0(4)
O4 C14 C19 C18 175.2(3)
C15 C14 C19 C18 58.3(4)
C17 C18 C19 C14 -56.6(4)
C25 C20 C21 O5 -172.6(3)
P1 C20 C21 O5 4.1(4)
C25 C20 C21 C22 6.4(5)
P1 C20 C21 C22 -176.9(3)
O5 C21 C22 C23 176.4(4)
C20 C21 C22 C23 -2.5(6)
C21 C22 C23 C24 -1.2(6)
C22 C23 C24 C25 0.8(6)
C21 C20 C25 O6 171.9(3)
P1 C20 C25 O6 -4.6(4)
C21 C20 C25 C24 -6.7(5)
P1 C20 C25 C24 176.9(3)
C23 C24 C25 O6 -175.3(3)
C23 C24 C25 C20 3.2(5)
N1 C28 C29 C30 2.4(4)
C33 C28 C29 C30 -176.8(3)
C28 C29 C30 C31 0.5(5)
C29 C30 C31 C32 -1.7(5)
C30 C31 C32 N1 0.2(5)
C30 C31 C32 C34 179.5(3)
C41 C36 C37 C38 2.8(4)
P2 C36 C37 C38 -175.2(2)
C36 C37 C38 C39 -1.0(4)
C37 C38 C39 C40 -1.3(5)
C38 C39 C40 C41 1.7(5)
C37 C36 C41 C40 -2.3(4)
P2 C36 C41 C40 175.6(2)
C37 C36 C41 S2 176.7(2)
P2 C36 C41 S2 -5.4(4)
C39 C40 C41 C36 0.1(4)
C39 C40 C41 S2 -178.9(2)
C47 C42 C43 C44 -0.4(4)
P2 C42 C43 C44 -177.8(2)
C42 C43 C44 C45 0.8(5)
C43 C44 C45 C46 -0.7(5)
C44 C45 C46 C47 0.2(5)
C45 C46 C47 O10 -177.2(3)
C45 C46 C47 C42 0.2(5)
C43 C42 C47 O10 177.5(3)
P2 C42 C47 O10 -5.3(4)
C43 C42 C47 C46 -0.1(4)
P2 C42 C47 C46 177.0(2)
O10 C48 C49 C50 -179.4(2)
C53 C48 C49 C50 59.1(4)
C48 C49 C50 C51 -57.7(4)
C49 C50 C51 C52 56.5(4)
C50 C51 C52 C53 -55.5(4)
O10 C48 C53 C52 -177.7(3)
C49 C48 C53 C52 -58.7(4)
C51 C52 C53 C48 56.2(4)
C59 C54 C55 O11 -170.3(2)
P2 C54 C55 O11 2.1(4)
C59 C54 C55 C56 6.3(4)
P2 C54 C55 C56 178.7(2)
O11 C55 C56 C57 172.8(3)
C54 C55 C56 C57 -3.5(4)
C55 C56 C57 C58 -0.8(5)
C56 C57 C58 C59 2.1(5)
C57 C58 C59 O12 -179.2(3)
C57 C58 C59 C54 0.9(4)
C55 C54 C59 O12 175.1(2)
P2 C54 C59 O12 2.1(3)
C55 C54 C59 C58 -5.0(4)
P2 C54 C59 C58 -178.0(2)
N2 C62 C63 C64 -0.8(4)
C67 C62 C63 C64 178.9(3)
C62 C63 C64 C65 1.3(4)
C63 C64 C65 C66 -0.8(4)
C64 C65 C66 N2 -0.3(4)
C64 C65 C66 C68 178.4(3)
C31 C32 N1 C28 2.7(4)
C34 C32 N1 C28 -176.7(3)
C31 C32 N1 Pd1 -171.1(2)
C34 C32 N1 Pd1 9.6(4)
C29 C28 N1 C32 -4.0(4)
C33 C28 N1 C32 175.3(3)
C29 C28 N1 Pd1 169.7(2)
C33 C28 N1 Pd1 -11.0(3)
C65 C66 N2 C62 0.8(4)
C68 C66 N2 C62 -177.9(3)
C65 C66 N2 Pd2 -174.3(2)
C68 C66 N2 Pd2 7.0(3)
C63 C62 N2 C66 -0.3(4)
C67 C62 N2 C66 -179.9(3)
C63 C62 N2 Pd2 174.7(2)
C67 C62 N2 Pd2 -5.0(3)
C12 C13 O4 C14 -3.5(4)
C8 C13 O4 C14 175.3(3)
C19 C14 O4 C13 80.7(3)
C15 C14 O4 C13 -159.1(3)
C22 C21 O5 C26 11.7(5)
C20 C21 O5 C26 -169.3(3)
C20 C25 O6 C27 168.2(3)
C24 C25 O6 C27 -13.2(5)
C46 C47 O10 C48 3.9(4)
C42 C47 O10 C48 -173.6(3)
C49 C48 O10 C47 152.9(3)
C53 C48 O10 C47 -85.3(3)
C56 C55 O11 C60 16.6(4)
C54 C55 O11 C60 -167.0(3)
C58 C59 O12 C61 8.2(4)
C54 C59 O12 C61 -171.9(2)
C9 C8 P1 C20 133.9(2)
C13 C8 P1 C20 -47.6(3)
C9 C8 P1 C2 -115.5(2)
C13 C8 P1 C2 63.0(3)
C9 C8 P1 Pd1 7.9(3)
C13 C8 P1 Pd1 -173.6(2)
C25 C20 P1 C8 -20.6(3)
C21 C20 P1 C8 163.0(3)
C25 C20 P1 C2 -131.6(3)
C21 C20 P1 C2 51.9(3)
C25 C20 P1 Pd1 106.1(3)
C21 C20 P1 Pd1 -70.4(3)
C3 C2 P1 C8 -87.2(3)
C7 C2 P1 C8 93.8(3)
C3 C2 P1 C20 28.4(3)
C7 C2 P1 C20 -150.7(2)
C3 C2 P1 Pd1 149.7(2)
C7 C2 P1 Pd1 -29.4(3)
C55 C54 P2 C42 19.2(3)
C59 C54 P2 C42 -168.2(2)
C55 C54 P2 C36 129.7(2)
C59 C54 P2 C36 -57.7(2)
C55 C54 P2 Pd2 -107.7(2)
C59 C54 P2 Pd2 64.8(2)
C43 C42 P2 C54 -130.4(2)
C47 C42 P2 C54 52.4(3)
C43 C42 P2 C36 118.0(2)
C47 C42 P2 C36 -59.2(3)
C43 C42 P2 Pd2 -5.4(2)
C47 C42 P2 Pd2 177.4(2)
C37 C36 P2 C54 -30.2(3)
C41 C36 P2 C54 151.9(2)
C37 C36 P2 C42 86.3(2)
C41 C36 P2 C42 -91.6(3)
C37 C36 P2 Pd2 -150.3(2)
C41 C36 P2 Pd2 31.7(3)
C32 N1 Pd1 C1 83.6(2)
C28 N1 Pd1 C1 -90.1(2)
C32 N1 Pd1 O1 -99.5(2)
C28 N1 Pd1 O1 86.8(2)
C32 N1 Pd1 P1 43.7(8)
C28 N1 Pd1 P1 -130.0(6)
S1 O1 Pd1 C1 -96.1(14)
S1 O1 Pd1 N1 -141.99(13)
S1 O1 Pd1 P1 41.50(12)
C8 P1 Pd1 C1 69.81(13)
C20 P1 Pd1 C1 -55.44(14)
C2 P1 Pd1 C1 -171.97(13)
C8 P1 Pd1 N1 109.7(7)
C20 P1 Pd1 N1 -15.6(7)
C2 P1 Pd1 N1 -132.1(7)
C8 P1 Pd1 O1 -107.29(12)
C20 P1 Pd1 O1 127.47(12)
C2 P1 Pd1 O1 10.94(11)
C66 N2 Pd2 C35 -99.8(2)
C62 N2 Pd2 C35 85.1(2)
C66 N2 Pd2 O7 77.6(2)
C62 N2 Pd2 O7 -97.5(2)
C66 N2 Pd2 P2 -45.2(13)
C62 N2 Pd2 P2 139.7(12)
S2 O7 Pd2 C35 -173.8(16)
S2 O7 Pd2 N2 136.51(14)
S2 O7 Pd2 P2 -46.20(12)
C54 P2 Pd2 C35 52.20(13)
C42 P2 Pd2 C35 -73.44(13)
C36 P2 Pd2 C35 169.27(13)
C54 P2 Pd2 N2 -2.5(13)
C42 P2 Pd2 N2 -128.1(12)
C36 P2 Pd2 N2 114.6(12)
C54 P2 Pd2 O7 -125.13(12)
C42 P2 Pd2 O7 109.23(11)
C36 P2 Pd2 O7 -8.06(12)
Pd1 O1 S1 O3 169.47(12)
Pd1 O1 S1 O2 38.50(16)
Pd1 O1 S1 C7 -75.70(15)
C6 C7 S1 O3 -5.9(3)
C2 C7 S1 O3 175.1(2)
C6 C7 S1 O2 117.7(2)
C2 C7 S1 O2 -61.4(3)
C6 C7 S1 O1 -123.2(2)
C2 C7 S1 O1 57.8(3)
Pd2 O7 S2 O9 -167.63(12)
Pd2 O7 S2 O8 -37.66(16)
Pd2 O7 S2 C41 77.17(14)
C36 C41 S2 O9 -170.2(2)
C40 C41 S2 O9 8.8(3)
C36 C41 S2 O8 66.4(3)
C40 C41 S2 O8 -114.7(2)
C36 C41 S2 O7 -52.2(3)
C40 C41 S2 O7 126.8(2)

loop_
_platon_squeeze_void_nr
_platon_squeeze_void_average_x
_platon_squeeze_void_average_y
_platon_squeeze_void_average_z
_platon_squeeze_void_volume
_platon_squeeze_void_count_electrons
_platon_squeeze_void_content
1 0.000 0.112 0.888 998 323 ' '
